data_7710397
loop_
_publ_author_name
'Annunziata, Alfonso'
'Cucciolito, Maria Elena'
'Ferraro, Giarita'
'Imbimbo , Paola'
'Tuzi, Angela'
'Monti, Daria Maria'
'Merlino, Antonello'
'Ruffo, Francesco'

_publ_section_title
;
 Halo complexes of gold(I) containing glycoconjugate carbene ligands:
 synthesis, characterization, cytotoxicity and interaction with protein
 and DNA model systems
;
_journal_name_full 'Dalton Transactions'
_journal_paper_doi 10.1039/D2DT00423B
_journal_year 2022
_chemical_absolute_configuration ad
_chemical_formula_moiety 'C21 H27 Au Cl N5 O9, C7 H8'
_chemical_formula_sum 'C28 H35 Au Cl N5 O9'
_chemical_formula_weight 818.02
_space_group_crystal_system orthorhombic
_space_group_IT_number 19
_space_group_name_Hall 'P 2ac 2ab'
_space_group_name_H-M_alt 'P 21 21 21'
_atom_sites_solution_hydrogens geom
_atom_sites_solution_primary direct
_atom_sites_solution_secondary difma
_audit_creation_method SHELXL-2018/3
_audit_update_record
;
2022-04-20 deposited with the CCDC.	2022-05-30 downloaded from the CCDC.
;
_cell_angle_alpha 90
_cell_angle_beta 90
_cell_angle_gamma 90
_cell_formula_units_Z 4
_cell_length_a 6.5360(13)
_cell_length_b 18.648(5)
_cell_length_c 26.673(8)
_cell_measurement_reflns_used 122
_cell_measurement_temperature 173(2)
_cell_measurement_theta_max 13.664
_cell_measurement_theta_min 3.886
_cell_volume 3251.0(15)
_computing_cell_refinement 'Dirax/lsq (Duisenberg & Schreurs 1989-2000)'
_computing_data_collection 'Collect (Nonius BV, 1997-2000)'
_computing_data_reduction 'EvalCCD (Duisenberg & Schreurs 1990-2000)'
_computing_molecular_graphics 'Ortep-3 for Windows (Farrugia, 2012)'
_computing_publication_material 'WinGX (Farrugia, 2012)'
_computing_structure_refinement 'SHELXL-2018/3 (Sheldrick, 2018)'
_computing_structure_solution 'SIR97 (Altomare et al. 1999)'
_diffrn_ambient_temperature 173(2)
_diffrn_detector 'CCD plate'
_diffrn_detector_area_resol_mean 9
_diffrn_measured_fraction_theta_full 0.996
_diffrn_measured_fraction_theta_max 0.988
_diffrn_measurement_device_type 'Bruker-Nonius KappaCCD'
_diffrn_measurement_method 'CCD rotation images, thick slices'
_diffrn_radiation_monochromator graphite
_diffrn_radiation_source 'fine-focus sealed tube'
_diffrn_radiation_type MoK\a
_diffrn_radiation_wavelength 0.71073
_diffrn_reflns_av_R_equivalents 0.0503
_diffrn_reflns_av_unetI/netI 0.0813
_diffrn_reflns_Laue_measured_fraction_full 0.996
_diffrn_reflns_Laue_measured_fraction_max 0.988
_diffrn_reflns_limit_h_max 8
_diffrn_reflns_limit_h_min -8
_diffrn_reflns_limit_k_max 24
_diffrn_reflns_limit_k_min -24
_diffrn_reflns_limit_l_max 34
_diffrn_reflns_limit_l_min -32
_diffrn_reflns_number 17910
_diffrn_reflns_point_group_measured_fraction_full 0.983
_diffrn_reflns_point_group_measured_fraction_max 0.964
_diffrn_reflns_theta_full 25.242
_diffrn_reflns_theta_max 27.524
_diffrn_reflns_theta_min 2.665
_diffrn_source 'Enraf Nonius FR590'
_exptl_absorpt_coefficient_mu 4.665
_exptl_absorpt_correction_T_max 0.785
_exptl_absorpt_correction_T_min 0.202
_exptl_absorpt_correction_type multi-scan
_exptl_absorpt_process_details
;
SADABS(Bruker 2002)
;
_exptl_crystal_colour colorless
_exptl_crystal_density_diffrn 1.671
_exptl_crystal_description block
_exptl_crystal_F_000 1624
_exptl_crystal_size_max 0.500
_exptl_crystal_size_mid 0.200
_exptl_crystal_size_min 0.050
_refine_diff_density_max 0.800
_refine_diff_density_min -0.582
_refine_diff_density_rms 0.117
_refine_ls_abs_structure_details
;
 Refined as an inversion twin.
;
_refine_ls_abs_structure_Flack 0.029(11)
_refine_ls_extinction_method none
_refine_ls_goodness_of_fit_ref 1.017
_refine_ls_hydrogen_treatment constr
_refine_ls_matrix_type full
_refine_ls_number_parameters 446
_refine_ls_number_reflns 7233
_refine_ls_number_restraints 86
_refine_ls_restrained_S_all 1.017
_refine_ls_R_factor_all 0.0760
_refine_ls_R_factor_gt 0.0392
_refine_ls_shift/su_max 0.006
_refine_ls_shift/su_mean 0.000
_refine_ls_structure_factor_coef Fsqd
_refine_ls_weighting_details 'w=1/[\s^2^(Fo^2^)+(0.0128P)^2^] where P=(Fo^2^+2Fc^2^)/3'
_refine_ls_weighting_scheme calc
_refine_ls_wR_factor_gt 0.0655
_refine_ls_wR_factor_ref 0.0746
_reflns_Friedel_coverage 0.718
_reflns_Friedel_fraction_full 0.965
_reflns_Friedel_fraction_max 0.933
_reflns_number_gt 5065
_reflns_number_total 7233
_reflns_threshold_expression 'I > 2\s(I)'
_cod_data_source_file d2dt00423b2.cif
_cod_data_source_block Au1_rev
_cod_database_code 7710397
_shelx_shelxl_version_number 2018/3
_shelx_space_group_comment
;
The symmetry employed for this shelxl refinement is uniquely defined
by the following loop, which should always be used as a source of
symmetry information in preference to the above space-group names.
They are only intended as comments.
;
_shelx_estimated_absorpt_t_min 0.204
_shelx_estimated_absorpt_t_max 0.800

loop_
_space_group_symop_operation_xyz
'x, y, z'
'-x+1/2, -y, z+1/2'
'x+1/2, -y+1/2, -z'
'-x, y+1/2, -z+1/2'

loop_
_atom_site_label
_atom_site_type_symbol
_atom_site_fract_x
_atom_site_fract_y
_atom_site_fract_z
_atom_site_U_iso_or_equiv
_atom_site_adp_type
_atom_site_occupancy
_atom_site_site_symmetry_order
_atom_site_calc_flag
_atom_site_refinement_flags_posn
_atom_site_refinement_flags_adp
_atom_site_refinement_flags_occupancy
_atom_site_disorder_assembly
_atom_site_disorder_group
C1 C -0.0913(13) 0.6820(4) 0.6078(3) 0.030(2) Uani 1 1 d . . . . .
C2 C 0.1622(12) 0.7450(4) 0.6434(3) 0.029(2) Uani 1 1 d . . . . .
H2 H 0.285701 0.771416 0.646975 0.035 Uiso 1 1 calc R U . . .
C3 C 0.0279(12) 0.7304(4) 0.6798(3) 0.0252(18) Uani 1 1 d . . . . .
C4 C -0.3095(11) 0.6628(5) 0.6819(3) 0.038(2) Uani 1 1 d . . . . .
H4A H -0.393191 0.636993 0.657318 0.058 Uiso 1 1 calc R U . . .
H4B H -0.388601 0.702718 0.695881 0.058 Uiso 1 1 calc R U . . .
H4C H -0.269743 0.630038 0.708904 0.058 Uiso 1 1 calc R U . . .
C5 C 0.1935(13) 0.7184(5) 0.5510(3) 0.043(3) Uani 1 1 d . . . . .
H5A H 0.165637 0.674435 0.531978 0.064 Uiso 1 1 calc R U . . .
H5B H 0.341236 0.723046 0.556335 0.064 Uiso 1 1 calc R U . . .
H5C H 0.143463 0.759900 0.532101 0.064 Uiso 1 1 calc R U . . .
C6 C 0.0376(13) 0.7483(4) 0.7329(3) 0.0258(19) Uani 1 1 d . . . . .
C7 C 0.2061(12) 0.7572(4) 0.7613(3) 0.029(2) Uani 1 1 d . . . . .
H7 H 0.344693 0.750657 0.751554 0.034 Uiso 1 1 calc R U . . .
C8 C 0.2434(17) 0.7997(3) 0.8511(2) 0.0223(15) Uani 1 1 d . . . . .
H8 H 0.147891 0.802552 0.880347 0.027 Uiso 1 1 calc R U . . .
C9 C 0.4234(12) 0.7486(4) 0.8628(3) 0.0245(19) Uani 1 1 d . . . . .
H9 H 0.517993 0.744949 0.833488 0.029 Uiso 1 1 calc R U . . .
C10 C 0.5361(12) 0.7770(4) 0.9087(3) 0.0227(18) Uani 1 1 d . . . . .
H10 H 0.446577 0.775003 0.939092 0.027 Uiso 1 1 calc R U . . .
C11 C 0.6052(12) 0.8533(4) 0.8986(3) 0.0220(19) Uani 1 1 d . . . . .
H11 H 0.712158 0.853759 0.871758 0.026 Uiso 1 1 calc R U . . .
C12 C 0.4245(12) 0.8987(4) 0.8830(3) 0.0225(18) Uani 1 1 d . . . . .
H12 H 0.324080 0.899988 0.911305 0.027 Uiso 1 1 calc R U . . .
C13 C 0.4813(15) 0.9747(4) 0.8694(4) 0.039(2) Uani 1 1 d . . . . .
H13A H 0.357818 1.002001 0.859528 0.047 Uiso 1 1 calc R U . . .
H13B H 0.545765 0.998995 0.898345 0.047 Uiso 1 1 calc R U . . .
C14 C 0.755(2) 1.0253(5) 0.8232(4) 0.053(2) Uani 1 1 d . . . . .
C15 C 0.9050(19) 1.0109(7) 0.7855(5) 0.087(5) Uani 1 1 d . . . . .
H15A H 0.990044 1.053515 0.780420 0.130 Uiso 1 1 calc R U . . .
H15B H 0.836443 0.998431 0.753962 0.130 Uiso 1 1 calc R U . . .
H15C H 0.991277 0.970724 0.796212 0.130 Uiso 1 1 calc R U . . .
C16 C 0.8667(13) 0.9182(4) 0.9422(4) 0.032(2) Uani 1 1 d . . . . .
C17 C 0.9116(13) 0.9491(5) 0.9920(4) 0.041(2) Uani 1 1 d . . . . .
H17A H 1.050164 0.969157 0.992049 0.061 Uiso 1 1 calc R U . . .
H17B H 0.901793 0.911443 1.017541 0.061 Uiso 1 1 calc R U . . .
H17C H 0.812636 0.987076 0.999472 0.061 Uiso 1 1 calc R U . . .
C18 C 0.7335(18) 0.6977(4) 0.9601(3) 0.0281(18) Uani 1 1 d . . . . .
C19 C 0.9067(13) 0.6444(4) 0.9554(3) 0.040(2) Uani 1 1 d . . . . .
H19A H 0.915536 0.615744 0.986162 0.059 Uiso 1 1 calc R U . . .
H19B H 1.035664 0.670213 0.950341 0.059 Uiso 1 1 calc R U . . .
H19C H 0.881287 0.612748 0.926790 0.059 Uiso 1 1 calc R U . . .
C20 C 0.3776(16) 0.6245(5) 0.8418(4) 0.046(2) Uani 1 1 d . . . . .
C21 C 0.269(2) 0.5599(4) 0.8583(3) 0.066(3) Uani 1 1 d . . . . .
H21A H 0.122194 0.565562 0.851980 0.098 Uiso 1 1 calc R U . . .
H21B H 0.291893 0.552733 0.894291 0.098 Uiso 1 1 calc R U . . .
H21C H 0.320334 0.518255 0.839791 0.098 Uiso 1 1 calc R U . . .
N1 N -0.1281(10) 0.6904(3) 0.6576(3) 0.0247(16) Uani 1 1 d . . . . .
N2 N 0.0891(10) 0.7149(3) 0.5995(3) 0.0300(17) Uani 1 1 d . . . . .
N3 N -0.1298(10) 0.7630(4) 0.7613(3) 0.0350(19) Uani 1 1 d . . . . .
N4 N -0.0697(10) 0.7816(4) 0.8061(3) 0.0352(18) Uani 1 1 d . . . . .
N5 N 0.1350(9) 0.7773(3) 0.8066(2) 0.0235(16) Uani 1 1 d . . . . .
O1 O 0.3270(7) 0.8681(3) 0.84031(18) 0.0232(12) Uani 1 1 d . . . . .
O2 O 0.6214(10) 0.9706(3) 0.8285(2) 0.0461(17) Uani 1 1 d . . . . .
O3 O 0.7439(15) 1.0775(3) 0.8492(3) 0.085(2) Uani 1 1 d . . . . .
O4 O 0.6878(7) 0.8806(3) 0.9445(2) 0.0267(13) Uani 1 1 d . . . . .
O5 O 0.9626(9) 0.9260(3) 0.9048(3) 0.0431(17) Uani 1 1 d . . . . .
O6 O 0.7119(8) 0.7310(3) 0.91464(19) 0.0283(14) Uani 1 1 d . . . . .
O7 O 0.6347(9) 0.7092(3) 0.9961(2) 0.0403(16) Uani 1 1 d . . . . .
O8 O 0.3373(8) 0.6792(3) 0.8749(2) 0.0288(14) Uani 1 1 d . . . . .
O9 O 0.4776(12) 0.6301(4) 0.8060(3) 0.070(2) Uani 1 1 d . . . . .
Cl1 Cl -0.4425(4) 0.56301(13) 0.50169(9) 0.0472(6) Uani 1 1 d . . . . .
Au1 Au -0.25369(6) 0.62733(2) 0.55867(2) 0.03216(10) Uani 1 1 d . . . . .
C1S C 0.540(2) 0.8844(7) 0.6205(4) 0.038(5) Uani 0.551(19) 1 d G U P A 1
C2S C 0.354(2) 0.9205(9) 0.6198(5) 0.049(8) Uani 0.551(19) 1 d G U P A 1
H2S H 0.291181 0.932447 0.588693 0.058 Uiso 0.551(19) 1 calc R U P A 1
C3S C 0.259(2) 0.9392(11) 0.6646(7) 0.103(11) Uani 0.551(19) 1 d G U P A 1
H3S H 0.131659 0.963937 0.664084 0.124 Uiso 0.551(19) 1 calc R U P A 1
C4S C 0.350(3) 0.9218(10) 0.7100(6) 0.077(8) Uani 0.551(19) 1 d G U P A 1
H4S H 0.285243 0.934601 0.740630 0.092 Uiso 0.551(19) 1 calc R U P A 1
C5S C 0.536(3) 0.8857(11) 0.7107(4) 0.063(8) Uani 0.551(19) 1 d G U P A 1
H5S H 0.598350 0.873776 0.741787 0.076 Uiso 0.551(19) 1 calc R U P A 1
C6S C 0.631(2) 0.8670(9) 0.6659(6) 0.041(6) Uani 0.551(19) 1 d G U P A 1
H6S H 0.757875 0.842285 0.666397 0.049 Uiso 0.551(19) 1 calc R U P A 1
C7S C 0.662(4) 0.8588(12) 0.5764(10) 0.096(11) Uani 0.551(19) 1 d . U P A 1
H7S1 H 0.658636 0.806272 0.575151 0.145 Uiso 0.551(19) 1 calc R U P A 1
H7S2 H 0.803572 0.875131 0.579713 0.145 Uiso 0.551(19) 1 calc R U P A 1
H7S3 H 0.602826 0.878208 0.545429 0.145 Uiso 0.551(19) 1 calc R U P A 1
C1R C 0.350(3) 0.9217(12) 0.6719(7) 0.066(9) Uani 0.449(19) 1 d G U P A 2
C2R C 0.311(3) 0.9256(13) 0.6207(8) 0.108(19) Uani 0.449(19) 1 d DG U P A 2
H2R H 0.186317 0.945418 0.608999 0.130 Uiso 0.449(19) 1 calc R U P A 2
C3R C 0.456(4) 0.9005(11) 0.5867(6) 0.079(11) Uani 0.449(19) 1 d G U P A 2
H3R H 0.429297 0.903139 0.551750 0.095 Uiso 0.449(19) 1 calc R U P A 2
C4R C 0.639(3) 0.8715(12) 0.6039(8) 0.067(9) Uani 0.449(19) 1 d G U P A 2
H4R H 0.737317 0.854332 0.580647 0.080 Uiso 0.449(19) 1 calc R U P A 2
C5R C 0.677(3) 0.8676(14) 0.6551(9) 0.093(15) Uani 0.449(19) 1 d G U P A 2
H5R H 0.802359 0.847804 0.666795 0.112 Uiso 0.449(19) 1 calc R U P A 2
C6R C 0.533(3) 0.8927(12) 0.6891(6) 0.059(9) Uani 0.449(19) 1 d DG U P A 2
H6R H 0.559381 0.890083 0.724046 0.071 Uiso 0.449(19) 1 calc R U P A 2
C7R C 0.201(5) 0.951(2) 0.7063(11) 0.15(2) Uani 0.449(19) 1 d D U P A 2
H7R1 H 0.245125 0.998083 0.717550 0.230 Uiso 0.449(19) 1 calc R U P A 2
H7R2 H 0.188357 0.918562 0.735308 0.230 Uiso 0.449(19) 1 calc R U P A 2
H7R3 H 0.068322 0.954429 0.689419 0.230 Uiso 0.449(19) 1 calc R U P A 2

loop_
_atom_site_aniso_label
_atom_site_aniso_U_11
_atom_site_aniso_U_22
_atom_site_aniso_U_33
_atom_site_aniso_U_23
_atom_site_aniso_U_13
_atom_site_aniso_U_12
C1 0.037(5) 0.022(5) 0.030(5) -0.004(4) -0.006(4) 0.003(4)
C2 0.032(5) 0.022(4) 0.033(5) -0.010(4) -0.018(4) 0.001(4)
C3 0.025(4) 0.022(4) 0.028(5) 0.002(4) -0.001(4) 0.001(4)
C4 0.035(6) 0.047(6) 0.033(6) -0.006(4) 0.001(4) -0.004(4)
C5 0.043(6) 0.055(6) 0.031(5) -0.007(4) 0.009(5) -0.010(4)
C6 0.029(5) 0.025(5) 0.024(5) -0.006(3) 0.001(4) 0.002(4)
C7 0.030(6) 0.029(4) 0.027(5) -0.006(3) -0.001(4) 0.007(4)
C8 0.023(4) 0.023(4) 0.021(4) -0.003(3) -0.001(6) 0.007(6)
C9 0.026(5) 0.022(4) 0.026(5) -0.001(3) 0.002(4) 0.002(4)
C10 0.027(4) 0.023(4) 0.019(4) -0.001(3) -0.001(4) 0.006(4)
C11 0.023(4) 0.025(5) 0.017(4) -0.008(3) -0.001(4) -0.002(3)
C12 0.027(4) 0.022(4) 0.019(5) -0.006(3) 0.002(4) 0.003(3)
C13 0.055(6) 0.019(5) 0.044(6) -0.003(4) -0.017(5) -0.002(4)
C14 0.045(5) 0.035(5) 0.080(7) 0.024(5) -0.026(10) -0.006(9)
C15 0.088(10) 0.107(11) 0.066(9) 0.023(8) -0.006(8) -0.060(9)
C16 0.023(5) 0.026(5) 0.047(6) -0.007(5) -0.002(5) 0.007(4)
C17 0.026(5) 0.044(6) 0.052(7) -0.017(5) -0.001(5) 0.000(4)
C18 0.024(4) 0.031(4) 0.030(4) -0.002(3) -0.015(6) -0.002(5)
C19 0.048(6) 0.033(5) 0.038(6) 0.004(4) -0.014(5) 0.014(4)
C20 0.073(7) 0.024(5) 0.040(6) -0.007(5) -0.006(5) 0.010(6)
C21 0.102(9) 0.027(5) 0.068(7) -0.015(4) -0.011(10) 0.001(9)
N1 0.031(4) 0.017(4) 0.026(4) -0.001(3) -0.004(4) -0.001(3)
N2 0.036(4) 0.025(4) 0.029(4) -0.001(3) -0.004(4) 0.001(3)
N3 0.031(4) 0.051(5) 0.023(4) -0.014(3) -0.007(4) 0.000(4)
N4 0.030(4) 0.048(5) 0.028(5) -0.006(3) -0.006(4) 0.002(4)
N5 0.018(3) 0.025(4) 0.027(4) -0.003(3) 0.001(3) -0.002(3)
O1 0.028(3) 0.020(3) 0.022(3) -0.004(2) -0.005(2) 0.002(2)
O2 0.065(4) 0.039(4) 0.034(4) 0.005(3) -0.008(4) -0.025(3)
O3 0.058(4) 0.033(4) 0.164(8) 0.001(4) -0.022(8) -0.008(6)
O4 0.024(3) 0.033(3) 0.024(3) -0.012(3) -0.004(2) -0.004(2)
O5 0.020(3) 0.053(4) 0.057(5) -0.005(4) 0.005(4) -0.012(3)
O6 0.025(4) 0.036(3) 0.024(3) 0.001(2) -0.007(3) 0.007(3)
O7 0.046(4) 0.048(4) 0.026(4) 0.007(3) 0.004(3) 0.008(3)
O8 0.035(3) 0.018(3) 0.034(4) -0.003(2) -0.002(3) -0.001(2)
O9 0.118(7) 0.034(4) 0.057(5) -0.016(4) 0.030(5) 0.011(5)
Cl1 0.0471(14) 0.0567(16) 0.0377(14) -0.0178(11) -0.0020(13) -0.0175(13)
Au1 0.03617(16) 0.03356(15) 0.02673(15) -0.00539(14) -0.0053(3) -0.0039(3)
C1S 0.052(12) 0.014(9) 0.048(11) -0.008(8) 0.012(10) -0.013(8)
C2S 0.058(12) 0.026(12) 0.062(18) 0.018(11) -0.042(13) -0.005(10)
C3S 0.082(17) 0.11(2) 0.11(2) 0.006(17) 0.01(2) 0.004(19)
C4S 0.104(17) 0.069(16) 0.058(15) 0.002(12) 0.022(15) -0.024(14)
C5S 0.087(15) 0.050(14) 0.053(14) 0.019(12) -0.022(13) 0.007(12)
C6S 0.058(13) 0.013(11) 0.050(12) 0.010(9) -0.016(11) -0.008(10)
C7S 0.15(2) 0.038(14) 0.099(19) -0.021(12) 0.083(18) -0.016(12)
C1R 0.09(2) 0.031(13) 0.07(2) 0.002(13) -0.004(16) -0.013(14)
C2R 0.14(3) 0.10(3) 0.09(3) 0.03(2) -0.02(2) -0.02(2)
C3R 0.13(2) 0.055(16) 0.057(17) 0.013(13) -0.040(17) -0.018(15)
C4R 0.085(18) 0.031(13) 0.08(2) -0.023(15) 0.045(17) 0.006(13)
C5R 0.10(2) 0.05(2) 0.12(2) 0.031(18) -0.029(19) -0.013(17)
C6R 0.10(2) 0.031(14) 0.050(18) 0.022(13) -0.042(15) -0.035(13)
C7R 0.15(4) 0.13(3) 0.18(4) -0.01(3) 0.01(3) 0.03(3)

loop_
_atom_type_symbol
_atom_type_description
_atom_type_scat_dispersion_real
_atom_type_scat_dispersion_imag
_atom_type_scat_source
C C 0.0033 0.0016 'International Tables Vol C Tables 4.2.6.8 and 6.1.1.4'
H H 0.0000 0.0000 'International Tables Vol C Tables 4.2.6.8 and 6.1.1.4'
N N 0.0061 0.0033 'International Tables Vol C Tables 4.2.6.8 and 6.1.1.4'
O O 0.0106 0.0060 'International Tables Vol C Tables 4.2.6.8 and 6.1.1.4'
Cl Cl 0.1484 0.1585 'International Tables Vol C Tables 4.2.6.8 and 6.1.1.4'
Au Au -2.0133 8.8022 'International Tables Vol C Tables 4.2.6.8 and 6.1.1.4'

loop_
_geom_angle_atom_site_label_1
_geom_angle_atom_site_label_2
_geom_angle_atom_site_label_3
_geom_angle
_geom_angle_site_symmetry_1
_geom_angle_site_symmetry_3
_geom_angle_publ_flag
N2 C1 N1 105.2(7) . . ?
N2 C1 Au1 126.8(6) . . ?
N1 C1 Au1 127.9(6) . . ?
C3 C2 N2 107.7(7) . . ?
C3 C2 H2 126.1 . . ?
N2 C2 H2 126.1 . . ?
C2 C3 N1 106.3(7) . . ?
C2 C3 C6 129.1(8) . . ?
N1 C3 C6 124.6(8) . . ?
N1 C4 H4A 109.5 . . ?
N1 C4 H4B 109.5 . . ?
H4A C4 H4B 109.5 . . ?
N1 C4 H4C 109.5 . . ?
H4A C4 H4C 109.5 . . ?
H4B C4 H4C 109.5 . . ?
N2 C5 H5A 109.5 . . ?
N2 C5 H5B 109.5 . . ?
H5A C5 H5B 109.5 . . ?
N2 C5 H5C 109.5 . . ?
H5A C5 H5C 109.5 . . ?
H5B C5 H5C 109.5 . . ?
C7 C6 N3 108.7(7) . . ?
C7 C6 C3 127.6(8) . . ?
N3 C6 C3 123.6(7) . . ?
N5 C7 C6 104.8(7) . . ?
N5 C7 H7 127.6 . . ?
C6 C7 H7 127.6 . . ?
O1 C8 N5 106.4(5) . . ?
O1 C8 C9 107.6(7) . . ?
N5 C8 C9 111.2(6) . . ?
O1 C8 H8 110.5 . . ?
N5 C8 H8 110.5 . . ?
C9 C8 H8 110.5 . . ?
O8 C9 C10 108.7(6) . . ?
O8 C9 C8 107.4(6) . . ?
C10 C9 C8 108.4(6) . . ?
O8 C9 H9 110.7 . . ?
C10 C9 H9 110.7 . . ?
C8 C9 H9 110.7 . . ?
O6 C10 C11 109.9(6) . . ?
O6 C10 C9 105.4(6) . . ?
C11 C10 C9 109.1(6) . . ?
O6 C10 H10 110.8 . . ?
C11 C10 H10 110.8 . . ?
C9 C10 H10 110.8 . . ?
O4 C11 C12 109.3(6) . . ?
O4 C11 C10 107.0(6) . . ?
C12 C11 C10 110.0(6) . . ?
O4 C11 H11 110.2 . . ?
C12 C11 H11 110.2 . . ?
C10 C11 H11 110.2 . . ?
O1 C12 C13 107.0(6) . . ?
O1 C12 C11 110.2(6) . . ?
C13 C12 C11 113.6(7) . . ?
O1 C12 H12 108.7 . . ?
C13 C12 H12 108.7 . . ?
C11 C12 H12 108.7 . . ?
O2 C13 C12 107.0(6) . . ?
O2 C13 H13A 110.3 . . ?
C12 C13 H13A 110.3 . . ?
O2 C13 H13B 110.3 . . ?
C12 C13 H13B 110.3 . . ?
H13A C13 H13B 108.6 . . ?
O3 C14 O2 121.1(14) . . ?
O3 C14 C15 126.9(13) . . ?
O2 C14 C15 112.0(9) . . ?
C14 C15 H15A 109.5 . . ?
C14 C15 H15B 109.5 . . ?
H15A C15 H15B 109.5 . . ?
C14 C15 H15C 109.5 . . ?
H15A C15 H15C 109.5 . . ?
H15B C15 H15C 109.5 . . ?
O5 C16 O4 123.6(9) . . ?
O5 C16 C17 127.1(8) . . ?
O4 C16 C17 109.3(9) . . ?
C16 C17 H17A 109.5 . . ?
C16 C17 H17B 109.5 . . ?
H17A C17 H17B 109.5 . . ?
C16 C17 H17C 109.5 . . ?
H17A C17 H17C 109.5 . . ?
H17B C17 H17C 109.5 . . ?
O7 C18 O6 125.7(9) . . ?
O7 C18 C19 126.7(7) . . ?
O6 C18 C19 107.6(8) . . ?
C18 C19 H19A 109.5 . . ?
C18 C19 H19B 109.5 . . ?
H19A C19 H19B 109.5 . . ?
C18 C19 H19C 109.5 . . ?
H19A C19 H19C 109.5 . . ?
H19B C19 H19C 109.5 . . ?
O9 C20 O8 124.7(10) . . ?
O9 C20 C21 126.4(9) . . ?
O8 C20 C21 108.8(9) . . ?
C20 C21 H21A 109.5 . . ?
C20 C21 H21B 109.5 . . ?
H21A C21 H21B 109.5 . . ?
C20 C21 H21C 109.5 . . ?
H21A C21 H21C 109.5 . . ?
H21B C21 H21C 109.5 . . ?
C1 N1 C3 110.3(7) . . ?
C1 N1 C4 122.8(7) . . ?
C3 N1 C4 126.8(7) . . ?
C1 N2 C2 110.5(7) . . ?
C1 N2 C5 124.9(7) . . ?
C2 N2 C5 124.7(7) . . ?
N4 N3 C6 108.8(6) . . ?
N3 N4 N5 107.0(7) . . ?
N4 N5 C7 110.7(7) . . ?
N4 N5 C8 118.6(7) . . ?
C7 N5 C8 130.4(7) . . ?
C8 O1 C12 111.7(5) . . ?
C14 O2 C13 117.1(8) . . ?
C16 O4 C11 117.9(7) . . ?
C18 O6 C10 116.7(7) . . ?
C20 O8 C9 116.5(7) . . ?
C1 Au1 Cl1 179.6(3) . . ?
C2S C1S C6S 120.0 . . ?
C2S C1S C7S 127.6(15) . . ?
C6S C1S C7S 112.4(15) . . ?
C3S C2S C1S 120.0 . . ?
C3S C2S H2S 120.0 . . ?
C1S C2S H2S 120.0 . . ?
C2S C3S C4S 120.0 . . ?
C2S C3S H3S 120.0 . . ?
C4S C3S H3S 120.0 . . ?
C3S C4S C5S 120.0 . . ?
C3S C4S H4S 120.0 . . ?
C5S C4S H4S 120.0 . . ?
C4S C5S C6S 120.0 . . ?
C4S C5S H5S 120.0 . . ?
C6S C5S H5S 120.0 . . ?
C5S C6S C1S 120.0 . . ?
C5S C6S H6S 120.0 . . ?
C1S C6S H6S 120.0 . . ?
C1S C7S H7S1 109.5 . . ?
C1S C7S H7S2 109.5 . . ?
H7S1 C7S H7S2 109.5 . . ?
C1S C7S H7S3 109.5 . . ?
H7S1 C7S H7S3 109.5 . . ?
H7S2 C7S H7S3 109.5 . . ?
C2R C1R C6R 120.0 . . ?
C2R C1R C7R 118.9(8) . . ?
C6R C1R C7R 121.1(8) . . ?
C3R C2R C1R 120.0 . . ?
C3R C2R H2R 120.0 . . ?
C1R C2R H2R 120.0 . . ?
C2R C3R C4R 120.0 . . ?
C2R C3R H3R 120.0 . . ?
C4R C3R H3R 120.0 . . ?
C5R C4R C3R 120.0 . . ?
C5R C4R H4R 120.0 . . ?
C3R C4R H4R 120.0 . . ?
C4R C5R C6R 120.0 . . ?
C4R C5R H5R 120.0 . . ?
C6R C5R H5R 120.0 . . ?
C5R C6R C1R 120.0 . . ?
C5R C6R H6R 120.0 . . ?
C1R C6R H6R 120.0 . . ?
C1R C7R H7R1 109.5 . . ?
C1R C7R H7R2 109.5 . . ?
H7R1 C7R H7R2 109.5 . . ?
C1R C7R H7R3 109.5 . . ?
H7R1 C7R H7R3 109.5 . . ?
H7R2 C7R H7R3 109.5 . . ?

loop_
_geom_bond_atom_site_label_1
_geom_bond_atom_site_label_2
_geom_bond_distance
_geom_bond_site_symmetry_2
_geom_bond_publ_flag
C1 N2 1.347(10) . ?
C1 N1 1.360(10) . ?
C1 Au1 1.970(8) . ?
C2 C3 1.338(11) . ?
C2 N2 1.383(9) . ?
C2 H2 0.9500 . ?
C3 N1 1.395(9) . ?
C3 C6 1.456(11) . ?
C4 N1 1.445(9) . ?
C4 H4A 0.9800 . ?
C4 H4B 0.9800 . ?
C4 H4C 0.9800 . ?
C5 N2 1.466(9) . ?
C5 H5A 0.9800 . ?
C5 H5B 0.9800 . ?
C5 H5C 0.9800 . ?
C6 C7 1.347(11) . ?
C6 N3 1.359(9) . ?
C7 N5 1.347(9) . ?
C7 H7 0.9500 . ?
C8 O1 1.418(8) . ?
C8 N5 1.446(9) . ?
C8 C9 1.546(11) . ?
C8 H8 1.0000 . ?
C9 O8 1.447(9) . ?
C9 C10 1.523(10) . ?
C9 H9 1.0000 . ?
C10 O6 1.443(8) . ?
C10 C11 1.516(10) . ?
C10 H10 1.0000 . ?
C11 O4 1.431(8) . ?
C11 C12 1.512(10) . ?
C11 H11 1.0000 . ?
C12 O1 1.424(9) . ?
C12 C13 1.509(10) . ?
C12 H12 1.0000 . ?
C13 O2 1.426(11) . ?
C13 H13A 0.9900 . ?
C13 H13B 0.9900 . ?
C14 O3 1.197(11) . ?
C14 O2 1.348(12) . ?
C14 C15 1.432(16) . ?
C15 H15A 0.9800 . ?
C15 H15B 0.9800 . ?
C15 H15C 0.9800 . ?
C16 O5 1.186(11) . ?
C16 O4 1.366(9) . ?
C16 C17 1.477(13) . ?
C17 H17A 0.9800 . ?
C17 H17B 0.9800 . ?
C17 H17C 0.9800 . ?
C18 O7 1.177(10) . ?
C18 O6 1.370(9) . ?
C18 C19 1.511(12) . ?
C19 H19A 0.9800 . ?
C19 H19B 0.9800 . ?
C19 H19C 0.9800 . ?
C20 O9 1.162(10) . ?
C20 O8 1.376(10) . ?
C20 C21 1.466(13) . ?
C21 H21A 0.9800 . ?
C21 H21B 0.9800 . ?
C21 H21C 0.9800 . ?
N3 N4 1.304(9) . ?
N4 N5 1.340(8) . ?
Cl1 Au1 2.296(2) . ?
C1S C2S 1.3900 . ?
C1S C6S 1.3900 . ?
C1S C7S 1.50(2) . ?
C2S C3S 1.3900 . ?
C2S H2S 0.9500 . ?
C3S C4S 1.3900 . ?
C3S H3S 0.9500 . ?
C4S C5S 1.3900 . ?
C4S H4S 0.9500 . ?
C5S C6S 1.3900 . ?
C5S H5S 0.9500 . ?
C6S H6S 0.9500 . ?
C7S H7S1 0.9800 . ?
C7S H7S2 0.9800 . ?
C7S H7S3 0.9800 . ?
C1R C2R 1.3900 . ?
C1R C6R 1.3900 . ?
C1R C7R 1.441(11) . ?
C2R C3R 1.3900 . ?
C2R H2R 0.9500 . ?
C3R C4R 1.3900 . ?
C3R H3R 0.9500 . ?
C4R C5R 1.3900 . ?
C4R H4R 0.9500 . ?
C5R C6R 1.3900 . ?
C5R H5R 0.9500 . ?
C6R H6R 0.9500 . ?
C7R H7R1 0.9800 . ?
C7R H7R2 0.9800 . ?
C7R H7R3 0.9800 . ?

loop_
_geom_hbond_atom_site_label_D
_geom_hbond_atom_site_label_H
_geom_hbond_atom_site_label_A
_geom_hbond_distance_DH
_geom_hbond_distance_HA
_geom_hbond_distance_DA
_geom_hbond_angle_DHA
_geom_hbond_site_symmetry_A
_geom_hbond_publ_flag
C4 H4A O3 0.98 2.55 3.358(12) 139.5 4_546 yes
C11 H11 N4 1.00 2.63 3.519(10) 148.3 1_655 yes
C12 H12 O5 1.00 2.42 3.116(10) 126.3 1_455 yes
C17 H17C Cl1 0.98 2.80 3.734(9) 158.9 4_556 yes
C19 H19A O4 0.98 2.57 3.274(10) 128.9 3_567 yes

loop_
_geom_torsion_atom_site_label_1
_geom_torsion_atom_site_label_2
_geom_torsion_atom_site_label_3
_geom_torsion_atom_site_label_4
_geom_torsion
_geom_torsion_site_symmetry_1
_geom_torsion_site_symmetry_2
_geom_torsion_site_symmetry_3
_geom_torsion_site_symmetry_4
_geom_torsion_publ_flag
N2 C2 C3 N1 0.4(8) . . . . ?
N2 C2 C3 C6 178.0(8) . . . . ?
C2 C3 C6 C7 -28.9(14) . . . . ?
N1 C3 C6 C7 148.4(8) . . . . ?
C2 C3 C6 N3 147.2(9) . . . . ?
N1 C3 C6 N3 -35.5(12) . . . . ?
N3 C6 C7 N5 -0.1(9) . . . . ?
C3 C6 C7 N5 176.5(7) . . . . ?
O1 C8 C9 O8 178.8(5) . . . . ?
N5 C8 C9 O8 -65.1(8) . . . . ?
O1 C8 C9 C10 61.5(7) . . . . ?
N5 C8 C9 C10 177.6(7) . . . . ?
O8 C9 C10 O6 68.7(7) . . . . ?
C8 C9 C10 O6 -174.8(6) . . . . ?
O8 C9 C10 C11 -173.4(6) . . . . ?
C8 C9 C10 C11 -56.8(8) . . . . ?
O6 C10 C11 O4 -71.7(7) . . . . ?
C9 C10 C11 O4 173.2(6) . . . . ?
O6 C10 C11 C12 169.7(6) . . . . ?
C9 C10 C11 C12 54.6(8) . . . . ?
O4 C11 C12 O1 -174.0(6) . . . . ?
C10 C11 C12 O1 -56.8(8) . . . . ?
O4 C11 C12 C13 66.0(8) . . . . ?
C10 C11 C12 C13 -176.8(7) . . . . ?
O1 C12 C13 O2 -61.9(8) . . . . ?
C11 C12 C13 O2 60.0(9) . . . . ?
N2 C1 N1 C3 1.6(9) . . . . ?
Au1 C1 N1 C3 177.4(5) . . . . ?
N2 C1 N1 C4 179.6(7) . . . . ?
Au1 C1 N1 C4 -4.7(11) . . . . ?
C2 C3 N1 C1 -1.3(9) . . . . ?
C6 C3 N1 C1 -179.1(7) . . . . ?
C2 C3 N1 C4 -179.1(7) . . . . ?
C6 C3 N1 C4 3.1(12) . . . . ?
N1 C1 N2 C2 -1.4(9) . . . . ?
Au1 C1 N2 C2 -177.2(6) . . . . ?
N1 C1 N2 C5 178.6(7) . . . . ?
Au1 C1 N2 C5 2.8(11) . . . . ?
C3 C2 N2 C1 0.7(9) . . . . ?
C3 C2 N2 C5 -179.3(7) . . . . ?
C7 C6 N3 N4 0.9(10) . . . . ?
C3 C6 N3 N4 -175.8(7) . . . . ?
C6 N3 N4 N5 -1.4(9) . . . . ?
N3 N4 N5 C7 1.4(9) . . . . ?
N3 N4 N5 C8 176.0(6) . . . . ?
C6 C7 N5 N4 -0.8(9) . . . . ?
C6 C7 N5 C8 -174.6(7) . . . . ?
O1 C8 N5 N4 -103.2(8) . . . . ?
C9 C8 N5 N4 139.9(7) . . . . ?
O1 C8 N5 C7 70.2(10) . . . . ?
C9 C8 N5 C7 -46.7(10) . . . . ?
N5 C8 O1 C12 175.3(6) . . . . ?
C9 C8 O1 C12 -65.5(7) . . . . ?
C13 C12 O1 C8 -172.4(7) . . . . ?
C11 C12 O1 C8 63.7(8) . . . . ?
O3 C14 O2 C13 -6.0(15) . . . . ?
C15 C14 O2 C13 171.9(9) . . . . ?
C12 C13 O2 C14 -153.3(8) . . . . ?
O5 C16 O4 C11 -4.3(10) . . . . ?
C17 C16 O4 C11 173.0(7) . . . . ?
C12 C11 O4 C16 -104.9(7) . . . . ?
C10 C11 O4 C16 136.0(6) . . . . ?
O7 C18 O6 C10 -8.7(12) . . . . ?
C19 C18 O6 C10 171.7(6) . . . . ?
C11 C10 O6 C18 118.4(7) . . . . ?
C9 C10 O6 C18 -124.2(7) . . . . ?
O9 C20 O8 C9 1.6(13) . . . . ?
C21 C20 O8 C9 -176.7(7) . . . . ?
C10 C9 O8 C20 -129.5(7) . . . . ?
C8 C9 O8 C20 113.4(7) . . . . ?
C6S C1S C2S C3S 0.0 . . . . ?
C7S C1S C2S C3S 178.8(17) . . . . ?
C1S C2S C3S C4S 0.0 . . . . ?
C2S C3S C4S C5S 0.0 . . . . ?
C3S C4S C5S C6S 0.0 . . . . ?
C4S C5S C6S C1S 0.0 . . . . ?
C2S C1S C6S C5S 0.0 . . . . ?
C7S C1S C6S C5S -178.9(14) . . . . ?
C6R C1R C2R C3R 0.0 . . . . ?
C7R C1R C2R C3R 178(3) . . . . ?
C1R C2R C3R C4R 0.0 . . . . ?
C2R C3R C4R C5R 0.0 . . . . ?
C3R C4R C5R C6R 0.0 . . . . ?
C4R C5R C6R C1R 0.0 . . . . ?
C2R C1R C6R C5R 0.0 . . . . ?
C7R C1R C6R C5R -178(3) . . . . ?
